data_4079279
loop_
_publ_author_name
'Liu, Xiaolong'
'Chen, Wanzhi'

_publ_section_title
;
 Pyridazine-Based N-Heterocyclic Carbene Complexes and Ruthenium-Catalyzed
 Oxidation Reaction of Alkenes
;
_journal_issue 18
_journal_name_full Organometallics
_journal_page_first 6614
_journal_paper_doi 10.1021/om300644h
_journal_volume 31
_journal_year 2012
_chemical_formula_sum 'C28 H34 F12 N8 P2 Pd2'
_chemical_formula_weight 985.37
_chemical_name_systematic
; 
 ? 
;
_space_group_IT_number 14
_symmetry_cell_setting monoclinic
_symmetry_space_group_name_Hall '-P 2ybc'
_symmetry_space_group_name_H-M 'P 1 21/c 1'
_atom_sites_solution_hydrogens geom
_atom_sites_solution_primary direct
_atom_sites_solution_secondary difmap
_audit_creation_method SHELXL-97
_cell_angle_alpha 90.00
_cell_angle_beta 100.477(2)
_cell_angle_gamma 90.00
_cell_formula_units_Z 2
_cell_length_a 8.9307(2)
_cell_length_b 14.1680(3)
_cell_length_c 14.3697(3)
_cell_measurement_temperature 293(2)
_cell_volume 1787.89(7)
_computing_cell_refinement 'Bruker FRAMBO'
_computing_data_collection 'Bruker FRAMBO'
_computing_data_reduction 'Bruker SAINT'
_computing_molecular_graphics 'Bruker SHELXTL'
_computing_publication_material 'Bruker SHELXTL'
_computing_structure_refinement 'Bruker SHELXTL'
_computing_structure_solution 'Bruker SHELXTL'
_diffrn_ambient_temperature 293(2)
_diffrn_measured_fraction_theta_full 0.999
_diffrn_measured_fraction_theta_max 0.999
_diffrn_measurement_device_type 'multiwire proportional'
_diffrn_measurement_method 'phi and omega scans'
_diffrn_radiation_monochromator graphite
_diffrn_radiation_source 'fine-focus sealed tube'
_diffrn_radiation_type MoK\a
_diffrn_radiation_wavelength 0.71073
_diffrn_reflns_av_R_equivalents 0.0210
_diffrn_reflns_av_sigmaI/netI 0.0242
_diffrn_reflns_limit_h_max 10
_diffrn_reflns_limit_h_min -10
_diffrn_reflns_limit_k_max 15
_diffrn_reflns_limit_k_min -16
_diffrn_reflns_limit_l_max 17
_diffrn_reflns_limit_l_min -15
_diffrn_reflns_number 8935
_diffrn_reflns_theta_full 25.01
_diffrn_reflns_theta_max 25.01
_diffrn_reflns_theta_min 2.73
_exptl_absorpt_coefficient_mu 1.192
_exptl_absorpt_correction_T_max 0.7879
_exptl_absorpt_correction_T_min 0.7015
_exptl_absorpt_correction_type multi-scan
_exptl_absorpt_process_details sadabs
_exptl_crystal_colour colorless
_exptl_crystal_density_diffrn 1.830
_exptl_crystal_density_method 'not measured'
_exptl_crystal_description block
_exptl_crystal_F_000 976
_exptl_crystal_size_max 0.32
_exptl_crystal_size_mid 0.23
_exptl_crystal_size_min 0.21
_refine_diff_density_max 1.424
_refine_diff_density_min -0.592
_refine_diff_density_rms 0.099
_refine_ls_extinction_method none
_refine_ls_goodness_of_fit_ref 1.043
_refine_ls_hydrogen_treatment constr
_refine_ls_matrix_type full
_refine_ls_number_parameters 236
_refine_ls_number_reflns 3143
_refine_ls_number_restraints 0
_refine_ls_restrained_S_all 1.043
_refine_ls_R_factor_all 0.0447
_refine_ls_R_factor_gt 0.0382
_refine_ls_shift/su_max 0.010
_refine_ls_shift/su_mean 0.000
_refine_ls_structure_factor_coef Fsqd
_refine_ls_weighting_details 'calc w=1/[\s^2^(Fo^2^)+(0.0577P)^2^+3.7983P] where P=(Fo^2^+2Fc^2^)/3'
_refine_ls_weighting_scheme calc
_refine_ls_wR_factor_gt 0.1005
_refine_ls_wR_factor_ref 0.1064
_reflns_number_gt 2745
_reflns_number_total 3143
_reflns_threshold_expression >2sigma(I)
_cod_data_source_file om300644h_si_002.cif
_cod_data_source_block complex_4
_cod_depositor_comments
;
The following automatic conversions were performed:

'_symmetry_cell_setting' value 'Monoclinic' changed to 'monoclinic'
according to /home/saulius/struct/CIF-dictionaries/cif_core.dic
dictionary named 'cif_core.dic' version 2.4.2 from 2011-04-26.

Automatic conversion script
Id: cif_fix_values 1891 2012-01-12 08:04:46Z andrius 
;
_cod_original_sg_symbol_H-M P2(1)/c
_cod_database_code 4079279

loop_
_symmetry_equiv_pos_as_xyz
'x, y, z'
'-x, y+1/2, -z+1/2'
'-x, -y, -z'
'x, -y-1/2, z-1/2'

loop_
_atom_site_label
_atom_site_type_symbol
_atom_site_fract_x
_atom_site_fract_y
_atom_site_fract_z
_atom_site_U_iso_or_equiv
_atom_site_adp_type
_atom_site_occupancy
_atom_site_symmetry_multiplicity
_atom_site_calc_flag
_atom_site_refinement_flags
Pd1 Pd 0.29818(3) 0.02466(2) 0.81579(2) 0.03009(14) Uani 1 1 d .
C1 C 0.0901(5) 0.1606(3) 0.8864(3) 0.0430(11) Uani 1 1 d .
H1 H 0.0259 0.1097 0.8675 0.052 Uiso 1 1 calc R
C2 C 0.0300(6) 0.2386(4) 0.9231(4) 0.0553(13) Uani 1 1 d .
H2 H -0.0720 0.2403 0.9288 0.066 Uiso 1 1 calc R
C3 C 0.1247(7) 0.3142(4) 0.9511(4) 0.0572(14) Uani 1 1 d .
H3 H 0.0882 0.3679 0.9768 0.069 Uiso 1 1 calc R
C4 C 0.2741(7) 0.3085(3) 0.9403(3) 0.0501(13) Uani 1 1 d .
H4 H 0.3392 0.3592 0.9580 0.060 Uiso 1 1 calc R
C5 C 0.3285(5) 0.2280(3) 0.9032(3) 0.0360(10) Uani 1 1 d .
C6 C 0.4897(5) 0.2222(3) 0.8878(3) 0.0410(11) Uani 1 1 d .
H6A H 0.4897 0.2153 0.8207 0.049 Uiso 1 1 calc R
H6B H 0.5416 0.2807 0.9087 0.049 Uiso 1 1 calc R
C7 C 0.5805(5) 0.1203(3) 1.0300(3) 0.0333(9) Uani 1 1 d .
H7 H 0.5288 0.1522 1.0711 0.040 Uiso 1 1 calc R
C8 C 0.6660(5) 0.0813(4) 0.9020(3) 0.0448(11) Uani 1 1 d .
H8 H 0.6847 0.0802 0.8404 0.054 Uiso 1 1 calc R
C9 C 0.7240(6) 0.0226(3) 0.9733(3) 0.0427(11) Uani 1 1 d .
H9 H 0.7907 -0.0269 0.9688 0.051 Uiso 1 1 calc R
C10 C 0.3418(7) -0.0873(4) 0.7277(3) 0.0558(14) Uani 1 1 d .
H10A H 0.4334 -0.0688 0.7648 0.067 Uiso 1 1 calc R
H10B H 0.3121 -0.1503 0.7263 0.067 Uiso 1 1 calc R
C11 C 0.2492(10) -0.0209(5) 0.6742(4) 0.076(2) Uani 1 1 d .
H11 H 0.1580 -0.0408 0.6375 0.091 Uiso 1 1 calc R
C12 C 0.2859(7) 0.0711(4) 0.6732(3) 0.0548(13) Uani 1 1 d .
H12A H 0.3766 0.0925 0.7094 0.066 Uiso 1 1 calc R
H12B H 0.2206 0.1133 0.6363 0.066 Uiso 1 1 calc R
C13 C 0.8070(7) 0.8364(4) 0.8227(4) 0.0531(13) Uani 1 1 d .
C14 C 0.9585(7) 0.8652(5) 0.8141(5) 0.0818(19) Uani 1 1 d .
H14A H 1.0176 0.8762 0.8759 0.123 Uiso 1 1 calc R
H14B H 0.9533 0.9221 0.7775 0.123 Uiso 1 1 calc R
H14C H 1.0055 0.8163 0.7831 0.123 Uiso 1 1 calc R
F1 F 0.6825(10) 0.1748(4) 0.6770(5) 0.198(4) Uani 1 1 d .
F2 F 0.7384(10) 0.0285(3) 0.6840(4) 0.166(3) Uani 1 1 d .
F3 F 0.9148(9) 0.1354(7) 0.6821(6) 0.225(4) Uani 1 1 d .
F4 F 0.8577(8) 0.0455(4) 0.5628(5) 0.144(2) Uani 1 1 d .
F5 F 0.7893(6) 0.1958(4) 0.5532(4) 0.1244(18) Uani 1 1 d .
F6 F 0.6247(7) 0.0846(7) 0.5509(6) 0.210(4) Uani 1 1 d .
N1 N 0.2364(4) 0.1538(2) 0.8764(2) 0.0350(8) Uani 1 1 d .
N2 N 0.5738(4) 0.1431(2) 0.9388(2) 0.0338(8) Uani 1 1 d .
N3 N 0.3304(4) -0.0471(2) 0.9463(2) 0.0322(8) Uani 1 1 d .
N4 N 0.6884(7) 0.8146(4) 0.8295(4) 0.0746(14) Uani 1 1 d .
P1 P 0.76685(16) 0.11103(9) 0.61886(9) 0.0469(3) Uani 1 1 d .

loop_
_atom_site_aniso_label
_atom_site_aniso_U_11
_atom_site_aniso_U_22
_atom_site_aniso_U_33
_atom_site_aniso_U_23
_atom_site_aniso_U_13
_atom_site_aniso_U_12
Pd1 0.0337(2) 0.0307(2) 0.0256(2) -0.00141(12) 0.00477(14) 0.00077(12)
C1 0.041(3) 0.041(2) 0.046(3) -0.002(2) 0.005(2) 0.004(2)
C2 0.052(3) 0.061(3) 0.054(3) -0.002(3) 0.010(2) 0.017(3)
C3 0.073(4) 0.048(3) 0.048(3) -0.009(2) 0.002(3) 0.022(3)
C4 0.071(4) 0.032(2) 0.041(3) -0.005(2) -0.004(2) 0.004(2)
C5 0.049(3) 0.030(2) 0.026(2) 0.0056(17) 0.0000(18) -0.0018(19)
C6 0.048(3) 0.038(2) 0.034(2) 0.0099(19) -0.001(2) -0.008(2)
C7 0.036(2) 0.036(2) 0.028(2) -0.0012(18) 0.0056(17) -0.0033(18)
C8 0.048(3) 0.058(3) 0.031(2) -0.002(2) 0.015(2) 0.000(2)
C9 0.046(3) 0.050(3) 0.033(2) -0.003(2) 0.011(2) 0.009(2)
C10 0.076(4) 0.052(3) 0.038(3) -0.014(2) 0.007(3) 0.016(3)
C11 0.122(6) 0.072(4) 0.031(3) -0.014(3) 0.007(3) 0.003(4)
C12 0.078(4) 0.060(3) 0.026(2) 0.010(2) 0.009(2) 0.006(3)
C13 0.067(4) 0.046(3) 0.046(3) -0.009(2) 0.010(3) 0.005(3)
C14 0.069(4) 0.081(4) 0.098(5) -0.001(4) 0.021(4) -0.003(3)
F1 0.323(10) 0.084(3) 0.253(8) 0.023(4) 0.231(8) 0.057(4)
F2 0.329(10) 0.076(3) 0.126(5) 0.043(3) 0.124(6) 0.024(4)
F3 0.145(6) 0.273(10) 0.207(8) -0.050(7) -0.100(5) -0.011(6)
F4 0.197(6) 0.110(4) 0.153(5) -0.012(4) 0.106(5) 0.034(4)
F5 0.147(4) 0.104(3) 0.141(4) 0.062(3) 0.077(4) 0.015(3)
F6 0.118(5) 0.295(10) 0.186(7) 0.042(7) -0.054(5) -0.083(6)
N1 0.041(2) 0.0319(18) 0.0319(19) 0.0010(15) 0.0052(15) 0.0028(16)
N2 0.0336(18) 0.0379(19) 0.0294(18) 0.0029(15) 0.0039(14) -0.0066(15)
N3 0.0367(19) 0.0334(18) 0.0263(17) -0.0006(15) 0.0055(15) 0.0005(15)
N4 0.074(4) 0.071(3) 0.078(4) -0.006(3) 0.013(3) -0.001(3)
P1 0.0530(8) 0.0492(7) 0.0393(7) 0.0064(6) 0.0104(6) 0.0055(6)

loop_
_atom_type_symbol
_atom_type_description
_atom_type_scat_dispersion_real
_atom_type_scat_dispersion_imag
_atom_type_scat_source
C C 0.0033 0.0016 'International Tables Vol C Tables 4.2.6.8 and 6.1.1.4'
H H 0.0000 0.0000 'International Tables Vol C Tables 4.2.6.8 and 6.1.1.4'
N N 0.0061 0.0033 'International Tables Vol C Tables 4.2.6.8 and 6.1.1.4'
F F 0.0171 0.0103 'International Tables Vol C Tables 4.2.6.8 and 6.1.1.4'
P P 0.1023 0.0942 'International Tables Vol C Tables 4.2.6.8 and 6.1.1.4'
Pd Pd -0.9988 1.0072 'International Tables Vol C Tables 4.2.6.8 and 6.1.1.4'

loop_
_geom_angle_atom_site_label_1
_geom_angle_atom_site_label_2
_geom_angle_atom_site_label_3
_geom_angle
_geom_angle_site_symmetry_1
_geom_angle_site_symmetry_3
C11 Pd1 N3 133.2(2) . .
C11 Pd1 C10 38.5(2) . .
N3 Pd1 C10 99.28(17) . .
C11 Pd1 C12 36.9(2) . .
N3 Pd1 C12 167.86(18) . .
C10 Pd1 C12 68.8(2) . .
C11 Pd1 N1 129.2(2) . .
N3 Pd1 N1 93.10(13) . .
C10 Pd1 N1 167.39(17) . .
C12 Pd1 N1 98.91(17) . .
N1 C1 C2 123.6(5) . .
C1 C2 C3 118.4(5) . .
C4 C3 C2 118.6(5) . .
C3 C4 C5 120.5(5) . .
N1 C5 C4 121.0(5) . .
N1 C5 C6 118.0(4) . .
C4 C5 C6 121.0(4) . .
N2 C6 C5 112.7(3) . .
N3 C7 N2 111.1(4) 3_657 .
C9 C8 N2 106.0(4) . .
C8 C9 N3 109.6(4) . 3_657
C11 C10 Pd1 70.5(3) . .
C12 C11 C10 122.7(7) . .
C12 C11 Pd1 72.8(3) . .
C10 C11 Pd1 71.0(3) . .
C11 C12 Pd1 70.2(3) . .
N4 C13 C14 179.5(7) . .
C1 N1 C5 118.0(4) . .
C1 N1 Pd1 115.6(3) . .
C5 N1 Pd1 126.4(3) . .
C7 N2 C8 107.5(4) . .
C7 N2 C6 126.8(4) . .
C8 N2 C6 125.7(4) . .
C7 N3 C9 105.7(4) 3_657 3_657
C7 N3 Pd1 126.2(3) 3_657 .
C9 N3 Pd1 127.8(3) 3_657 .
F3 P1 F6 176.3(6) . .
F3 P1 F1 90.0(5) . .
F6 P1 F1 93.5(5) . .
F3 P1 F2 91.8(5) . .
F6 P1 F2 89.6(5) . .
F1 P1 F2 87.9(3) . .
F3 P1 F4 88.1(5) . .
F6 P1 F4 88.5(5) . .
F1 P1 F4 177.9(5) . .
F2 P1 F4 91.2(3) . .
F3 P1 F5 89.6(5) . .
F6 P1 F5 89.2(4) . .
F1 P1 F5 90.3(3) . .
F2 P1 F5 177.8(4) . .
F4 P1 F5 90.6(3) . .

loop_
_geom_bond_atom_site_label_1
_geom_bond_atom_site_label_2
_geom_bond_distance
_geom_bond_site_symmetry_2
Pd1 C11 2.104(6) .
Pd1 N3 2.106(3) .
Pd1 C10 2.110(5) .
Pd1 C12 2.136(5) .
Pd1 N1 2.142(3) .
C1 N1 1.344(6) .
C1 C2 1.375(7) .
C2 C3 1.379(8) .
C3 C4 1.374(8) .
C4 C5 1.384(7) .
C5 N1 1.346(5) .
C5 C6 1.498(7) .
C6 N2 1.469(6) .
C7 N3 1.314(6) 3_657
C7 N2 1.341(5) .
C8 C9 1.348(7) .
C8 N2 1.371(6) .
C9 N3 1.378(6) 3_657
C10 C11 1.389(8) .
C11 C12 1.344(9) .
C13 N4 1.125(7) .
C13 C14 1.439(8) .
F1 P1 1.520(5) .
F2 P1 1.547(4) .
F3 P1 1.501(6) .
F4 P1 1.552(5) .
F5 P1 1.563(4) .
F6 P1 1.502(6) .
N3 C7 1.314(6) 3_657
N3 C9 1.378(6) 3_657
